data_4304847
loop_
_publ_author_name
'Jari Konu'
'Heikki M. Tuononen'
'Tristram Chivers'
'Andrea M. Corrente'
'Ren\'e T. Boer\'e'
'Tracey L. Roemmele'

_publ_contact_author 'Professor Tristram Chivers'
_publ_contact_author_email chivers@ucalgary.ca
_publ_section_title
;
In Search of the [PhB(\m-NtBu)2]2As. Radical: Experimental and
Computational Investigations of the Redox Chemistry of Group 15
Bis-boraamidinates
;
_journal_name_full 'Inorganic Chemistry'
_journal_page_first 3823
_journal_page_last 3831
_journal_paper_doi 10.1021/ic702435e
_journal_volume 47
_journal_year 2008
_chemical_formula_moiety 'C28 H46 B2 Li N4 P'
_chemical_formula_sum 'C28 H46 B2 Li N4 P'
_chemical_formula_weight 498.22
_chemical_name_systematic
;
 ?
;
_space_group_IT_number 15
_symmetry_cell_setting monoclinic
_symmetry_space_group_name_Hall '-C 2yc'
_symmetry_space_group_name_H-M 'C 1 2/c 1'
_atom_sites_solution_hydrogens geom
_atom_sites_solution_primary direct
_atom_sites_solution_secondary difmap
_audit_creation_method SHELXL-97
_cell_angle_alpha 90.00
_cell_angle_beta 134.55(3)
_cell_angle_gamma 90.00
_cell_formula_units_Z 4
_cell_length_a 25.993(5)
_cell_length_b 8.6743(17)
_cell_length_c 18.342(4)
_cell_measurement_reflns_used 4614
_cell_measurement_temperature 173(2)
_cell_measurement_theta_max 25.03
_cell_measurement_theta_min 3.40
_cell_volume 2947.2(18)
_computing_cell_refinement 'HKL Scalepack (Otwinowski & Minor 1997)'
_computing_data_collection 'Collect (Nonius BV, 1997-2000)'
_computing_data_reduction DENZO-SMN
_computing_molecular_graphics 'DIAMOND (Brandenburg & Berndt, 1999)'
_computing_publication_material 'WinGX v1.70-01 (L. J. Farrugia)'
_computing_structure_refinement 'SHELXL-97 (Sheldrick, 1997)'
_computing_structure_solution 'SHELXS-97 (Sheldrick, 1997)'
_diffrn_ambient_temperature 173(2)
_diffrn_measured_fraction_theta_full 0.993
_diffrn_measured_fraction_theta_max 0.993
_diffrn_measurement_device_type 'KappaCCD (Nonius, FR540C)'
_diffrn_measurement_method 'phi\omega scans'
_diffrn_radiation_monochromator 'horizonally mounted graphite crystal'
_diffrn_radiation_source 'Enraf Nonius FR590D, fine-focus sealed tube'
_diffrn_radiation_type MoK\a
_diffrn_radiation_wavelength 0.71073
_diffrn_reflns_av_R_equivalents 0.0228
_diffrn_reflns_av_sigmaI/netI 0.0283
_diffrn_reflns_limit_h_max 30
_diffrn_reflns_limit_h_min -30
_diffrn_reflns_limit_k_max 10
_diffrn_reflns_limit_k_min -9
_diffrn_reflns_limit_l_max 21
_diffrn_reflns_limit_l_min -21
_diffrn_reflns_number 4614
_diffrn_reflns_theta_full 25.03
_diffrn_reflns_theta_max 25.03
_diffrn_reflns_theta_min 3.40
_diffrn_standards_number 0
_exptl_absorpt_coefficient_mu 0.116
_exptl_absorpt_correction_T_max 0.9977
_exptl_absorpt_correction_T_min 0.9762
_exptl_absorpt_correction_type integration
_exptl_absorpt_process_details 'SADABS (SHELXTL-NT v5.1, Bruker)'
_exptl_crystal_colour colorless
_exptl_crystal_density_diffrn 1.123
_exptl_crystal_density_method 'not measured'
_exptl_crystal_description plate
_exptl_crystal_F_000 1080
_exptl_crystal_size_max 0.12
_exptl_crystal_size_mid 0.06
_exptl_crystal_size_min 0.02
_refine_diff_density_max 0.405
_refine_diff_density_min -0.556
_refine_diff_density_rms 0.054
_refine_ls_extinction_method none
_refine_ls_goodness_of_fit_ref 1.084
_refine_ls_hydrogen_treatment constr
_refine_ls_matrix_type full
_refine_ls_number_parameters 166
_refine_ls_number_reflns 2578
_refine_ls_number_restraints 0
_refine_ls_restrained_S_all 1.084
_refine_ls_R_factor_all 0.0743
_refine_ls_R_factor_gt 0.0641
_refine_ls_shift/su_max 0.001
_refine_ls_shift/su_mean 0.000
_refine_ls_structure_factor_coef Fsqd
_refine_ls_weighting_details 'calc w=1/[\s^2^(Fo^2^)+(0.0910P)^2^+5.4436P] where P=(Fo^2^+2Fc^2^)/3'
_refine_ls_weighting_scheme calc
_refine_ls_wR_factor_gt 0.1790
_refine_ls_wR_factor_ref 0.1875
_reflns_number_gt 2200
_reflns_number_total 2578
_reflns_threshold_expression >2sigma(I)
_cod_data_source_file ic702435e-file002_1.cif
_cod_data_source_block compound_1a
_cod_original_cell_volume 2947.1(18)
_cod_original_sg_symbol_H-M 'C 2/c'
_cod_database_code 4304847

loop_
_symmetry_equiv_pos_as_xyz
'x, y, z'
'-x, y, -z+1/2'
'x+1/2, y+1/2, z'
'-x+1/2, y+1/2, -z+1/2'
'-x, -y, -z'
'x, -y, z-1/2'
'-x+1/2, -y+1/2, -z'
'x+1/2, -y+1/2, z-1/2'

loop_
_atom_site_label
_atom_site_type_symbol
_atom_site_fract_x
_atom_site_fract_y
_atom_site_fract_z
_atom_site_U_iso_or_equiv
_atom_site_adp_type
_atom_site_occupancy
_atom_site_symmetry_multiplicity
_atom_site_calc_flag
_atom_site_refinement_flags
_atom_site_disorder_assembly
_atom_site_disorder_group
P1 P 0.02817(19) 0.5372(4) 0.2242(3) 0.0295(5) Uani 0.50 1 d P . .
Li1 Li 0.0354(14) 0.524(3) 0.219(2) 0.0295(5) Uani 0.50 1 d P . .
N1 N 0.01515(10) 0.7164(2) 0.17767(14) 0.0288(5) Uani 1 1 d . . .
N2 N 0.06708(10) 0.5441(2) 0.35477(15) 0.0344(5) Uani 1 1 d . . .
B1 B -0.05814(16) 0.6701(3) 0.1026(2) 0.0361(7) Uani 1 1 d . . .
C10 C 0.05723(12) 0.8319(3) 0.17873(17) 0.0287(5) Uani 1 1 d . . .
C11 C 0.07921(16) 0.7693(4) 0.1260(2) 0.0482(7) Uani 1 1 d . . .
H11A H 0.0358 0.7455 0.0544 0.072 Uiso 1 1 calc R . .
H11B H 0.1079 0.6754 0.1609 0.072 Uiso 1 1 calc R . .
H11C H 0.1080 0.8469 0.1288 0.072 Uiso 1 1 calc R . .
C12 C 0.01399(16) 0.9797(3) 0.1265(2) 0.0446(7) Uani 1 1 d . . .
H12A H -0.0299 0.9580 0.0549 0.067 Uiso 1 1 calc R . .
H12B H 0.0432 1.0561 0.1295 0.067 Uiso 1 1 calc R . .
H12C H 0.0009 1.0202 0.1615 0.067 Uiso 1 1 calc R . .
C13 C 0.12478(15) 0.8679(4) 0.2900(2) 0.0483(7) Uani 1 1 d . . .
H13A H 0.1532 0.7736 0.3246 0.073 Uiso 1 1 calc R . .
H13B H 0.1109 0.9082 0.3240 0.073 Uiso 1 1 calc R . .
H13C H 0.1537 0.9451 0.2930 0.073 Uiso 1 1 calc R . .
C20 C 0.12009(12) 0.4169(3) 0.41168(17) 0.0305(5) Uani 1 1 d . . .
C21 C 0.19661(15) 0.4816(4) 0.4827(3) 0.0586(9) Uani 1 1 d . . .
H21A H 0.2039 0.5583 0.5285 0.088 Uiso 1 1 calc R . .
H21B H 0.2035 0.5302 0.4419 0.088 Uiso 1 1 calc R . .
H21C H 0.2315 0.3977 0.5234 0.088 Uiso 1 1 calc R . .
C22 C 0.11033(19) 0.3314(4) 0.4740(2) 0.0584(9) Uani 1 1 d . . .
H22A H 0.1158 0.4039 0.5200 0.088 Uiso 1 1 calc R . .
H22B H 0.1468 0.2500 0.5143 0.088 Uiso 1 1 calc R . .
H22C H 0.0621 0.2853 0.4276 0.088 Uiso 1 1 calc R . .
C23 C 0.1086(3) 0.3005(5) 0.3400(4) 0.0925(15) Uani 1 1 d . . .
H23A H 0.1147 0.3510 0.2987 0.139 Uiso 1 1 calc R . .
H23B H 0.0596 0.2581 0.2949 0.139 Uiso 1 1 calc R . .
H23C H 0.1439 0.2170 0.3800 0.139 Uiso 1 1 calc R . .
C100 C -0.11724(15) 0.7382(3) -0.0097(2) 0.0429(7) Uani 1 1 d . . .
C101 C -0.11792(19) 0.6970(4) -0.0844(2) 0.0549(8) Uani 1 1 d . . .
H101 H -0.0842 0.6236 -0.0687 0.066 Uiso 1 1 calc R . .
C102 C -0.1683(2) 0.7639(5) -0.1825(3) 0.0692(11) Uani 1 1 d . . .
H102 H -0.1686 0.7337 -0.2325 0.083 Uiso 1 1 calc R . .
C103 C -0.2171(2) 0.8722(5) -0.2072(2) 0.0669(10) Uani 1 1 d . . .
H103 H -0.2503 0.9180 -0.2732 0.080 Uiso 1 1 calc R . .
C104 C -0.21708(17) 0.9129(5) -0.1349(2) 0.0651(10) Uani 1 1 d . . .
H104 H -0.2506 0.9872 -0.1508 0.078 Uiso 1 1 calc R . .
C105 C -0.16816(15) 0.8458(4) -0.0384(2) 0.0559(9) Uani 1 1 d . . .
H105 H -0.1696 0.8749 0.0100 0.067 Uiso 1 1 calc R . .

loop_
_atom_site_aniso_label
_atom_site_aniso_U_11
_atom_site_aniso_U_22
_atom_site_aniso_U_33
_atom_site_aniso_U_23
_atom_site_aniso_U_13
_atom_site_aniso_U_12
P1 0.0312(10) 0.0323(10) 0.0295(7) -0.0017(6) 0.0229(6) 0.0031(7)
Li1 0.0312(10) 0.0323(10) 0.0295(7) -0.0017(6) 0.0229(6) 0.0031(7)
N1 0.0350(10) 0.0286(10) 0.0250(10) -0.0001(8) 0.0218(9) -0.0049(8)
N2 0.0229(9) 0.0248(10) 0.0330(11) 0.0047(8) 0.0114(9) 0.0016(8)
B1 0.0429(15) 0.0389(15) 0.0427(15) -0.0176(13) 0.0359(14) -0.0142(13)
C10 0.0269(11) 0.0327(12) 0.0258(11) -0.0024(9) 0.0183(10) -0.0068(9)
C11 0.0493(16) 0.0603(18) 0.0520(16) -0.0075(14) 0.0417(15) -0.0076(14)
C12 0.0506(16) 0.0311(14) 0.0532(16) 0.0051(12) 0.0368(14) -0.0040(12)
C13 0.0400(15) 0.0578(18) 0.0322(13) -0.0056(13) 0.0199(12) -0.0199(13)
C20 0.0294(12) 0.0271(12) 0.0291(11) 0.0021(10) 0.0184(10) 0.0052(10)
C21 0.0316(14) 0.0466(17) 0.076(2) -0.0004(16) 0.0303(15) 0.0057(13)
C22 0.070(2) 0.0494(17) 0.0464(17) 0.0134(14) 0.0373(17) -0.0022(16)
C23 0.109(3) 0.092(3) 0.122(4) -0.059(3) 0.097(3) -0.029(3)
C100 0.0482(15) 0.0533(17) 0.0381(14) -0.0210(12) 0.0342(13) -0.0289(13)
C101 0.085(2) 0.0517(17) 0.0529(18) -0.0187(14) 0.0570(18) -0.0271(17)
C102 0.104(3) 0.077(2) 0.0509(19) -0.0231(18) 0.063(2) -0.042(2)
C103 0.062(2) 0.088(3) 0.0401(16) -0.0051(17) 0.0323(16) -0.030(2)
C104 0.0438(16) 0.097(3) 0.0438(17) 0.0028(17) 0.0267(15) -0.0090(17)
C105 0.0402(15) 0.092(3) 0.0350(14) -0.0060(15) 0.0261(13) -0.0081(16)

loop_
_atom_type_symbol
_atom_type_description
_atom_type_scat_dispersion_real
_atom_type_scat_dispersion_imag
_atom_type_scat_source
C C 0.0033 0.0016 'International Tables Vol C Tables 4.2.6.8 and 6.1.1.4'
H H 0.0000 0.0000 'International Tables Vol C Tables 4.2.6.8 and 6.1.1.4'
Li Li -0.0003 0.0001 'International Tables Vol C Tables 4.2.6.8 and 6.1.1.4'
B B 0.0013 0.0007 'International Tables Vol C Tables 4.2.6.8 and 6.1.1.4'
N N 0.0061 0.0033 'International Tables Vol C Tables 4.2.6.8 and 6.1.1.4'
P P 0.1023 0.0942 'International Tables Vol C Tables 4.2.6.8 and 6.1.1.4'

loop_
_geom_angle_atom_site_label_1
_geom_angle_atom_site_label_2
_geom_angle_atom_site_label_3
_geom_angle
_geom_angle_site_symmetry_1
_geom_angle_site_symmetry_3
_geom_angle_publ_flag
N1 P1 N2 83.52(18) . 2 ?
N1 P1 N2 111.18(19) . . ?
N2 P1 N2 103.80(13) 2 . ?
N1 P1 P1 104.81(11) . 2 ?
N2 P1 P1 52.87(15) 2 2 ?
N2 P1 P1 51.06(15) . 2 ?
B1 P1 P1 85.41(18) . 2 ?
N1 P1 Li1 107.2(7) . 2 ?
N2 P1 Li1 52.7(7) 2 2 ?
N2 P1 Li1 51.5(7) . 2 ?
B1 P1 Li1 86.6(6) . 2 ?
N1 Li1 N2 76.6(10) . 2 ?
N1 Li1 N2 101.1(11) . . ?
N2 Li1 N2 91.5(8) 2 . ?
N1 Li1 B1 40.2(6) . . ?
N2 Li1 B1 40.5(5) 2 . ?
N2 Li1 B1 111.7(9) . . ?
N1 Li1 P1 93.0(9) . 2 ?
N2 Li1 P1 46.7(4) 2 2 ?
N2 Li1 P1 45.2(4) . 2 ?
B1 Li1 P1 77.0(6) . 2 ?
N1 Li1 C23 157.3(16) . . ?
N2 Li1 C23 119.6(12) 2 . ?
N2 Li1 C23 65.0(8) . . ?
B1 Li1 C23 159.8(13) . . ?
P1 Li1 C23 88.9(9) 2 . ?
N1 Li1 C20 128.0(13) . . ?
N2 Li1 C20 113.5(10) 2 . ?
N2 Li1 C20 32.7(5) . . ?
B1 Li1 C20 143.7(9) . . ?
P1 Li1 C20 69.0(6) 2 . ?
C23 Li1 C20 33.4(4) . . ?
N1 Li1 Li1 95.4(7) . 2 ?
N2 Li1 Li1 46.7(8) 2 2 ?
N2 Li1 Li1 45.7(8) . 2 ?
B1 Li1 Li1 78.3(10) . 2 ?
P1 Li1 Li1 2.7(7) 2 2 ?
C23 Li1 Li1 87.0(9) . 2 ?
C20 Li1 Li1 68.2(10) . 2 ?
B1 N1 C10 133.3(2) . . ?
B1 N1 P1 83.5(2) . . ?
C10 N1 P1 137.31(19) . . ?
B1 N1 Li1 86.6(9) . . ?
C10 N1 Li1 130.3(8) . . ?
B1 N2 C20 127.0(2) 2 . ?
B1 N2 P1 78.9(2) 2 2 ?
C20 N2 P1 128.43(19) . 2 ?
B1 N2 P1 125.25(19) 2 . ?
C20 N2 P1 106.54(18) . . ?
P1 N2 P1 76.07(14) 2 . ?
B1 N2 Li1 77.8(8) 2 2 ?
C20 N2 Li1 124.0(8) . 2 ?
P1 N2 Li1 81.8(8) . 2 ?
B1 N2 Li1 130.6(8) 2 . ?
C20 N2 Li1 100.3(7) . . ?
P1 N2 Li1 82.0(7) 2 . ?
Li1 N2 Li1 87.6(9) 2 . ?
N1 B1 N2 107.7(2) . 2 ?
N1 B1 C100 125.1(2) . . ?
N2 B1 C100 127.2(2) 2 . ?
N1 B1 P1 53.90(17) . . ?
N2 B1 P1 57.66(16) 2 . ?
C100 B1 P1 159.1(2) . . ?
N1 B1 Li1 53.2(8) . . ?
N2 B1 Li1 61.7(7) 2 . ?
C100 B1 Li1 152.2(6) . . ?
N1 C10 C12 110.53(19) . . ?
N1 C10 C13 107.73(19) . . ?
C12 C10 C13 108.6(2) . . ?
N1 C10 C11 110.8(2) . . ?
C12 C10 C11 109.9(2) . . ?
C13 C10 C11 109.3(2) . . ?
C10 C11 H11A 109.5 . . ?
C10 C11 H11B 109.5 . . ?
H11A C11 H11B 109.5 . . ?
C10 C11 H11C 109.5 . . ?
H11A C11 H11C 109.5 . . ?
H11B C11 H11C 109.5 . . ?
C10 C12 H12A 109.5 . . ?
C10 C12 H12B 109.5 . . ?
H12A C12 H12B 109.5 . . ?
C10 C12 H12C 109.5 . . ?
H12A C12 H12C 109.5 . . ?
H12B C12 H12C 109.5 . . ?
C10 C13 H13A 109.5 . . ?
C10 C13 H13B 109.5 . . ?
H13A C13 H13B 109.5 . . ?
C10 C13 H13C 109.5 . . ?
H13A C13 H13C 109.5 . . ?
H13B C13 H13C 109.5 . . ?
N2 C20 C23 111.5(3) . . ?
N2 C20 C22 109.2(2) . . ?
C23 C20 C22 106.9(3) . . ?
N2 C20 C21 109.8(2) . . ?
C23 C20 C21 109.4(3) . . ?
C22 C20 C21 109.9(2) . . ?
N2 C20 Li1 47.0(5) . . ?
C23 C20 Li1 67.0(6) . . ?
C22 C20 Li1 137.4(6) . . ?
C21 C20 Li1 111.7(6) . . ?
C20 C21 H21A 109.5 . . ?
C20 C21 H21B 109.5 . . ?
H21A C21 H21B 109.5 . . ?
C20 C21 H21C 109.5 . . ?
H21A C21 H21C 109.5 . . ?
H21B C21 H21C 109.5 . . ?
C20 C22 H22A 109.5 . . ?
C20 C22 H22B 109.5 . . ?
H22A C22 H22B 109.5 . . ?
C20 C22 H22C 109.5 . . ?
H22A C22 H22C 109.5 . . ?
H22B C22 H22C 109.5 . . ?
C20 C23 Li1 79.5(6) . . ?
C20 C23 H23A 109.5 . . ?
Li1 C23 H23A 53.8 . . ?
C20 C23 H23B 109.5 . . ?
Li1 C23 H23B 79.3 . . ?
H23A C23 H23B 109.5 . . ?
C20 C23 H23C 109.5 . . ?
Li1 C23 H23C 163.2 . . ?
H23A C23 H23C 109.5 . . ?
H23B C23 H23C 109.5 . . ?
C105 C100 C101 116.5(3) . . ?
C105 C100 B1 122.7(2) . . ?
C101 C100 B1 120.7(3) . . ?
C100 C101 C102 120.3(3) . . ?
C100 C101 H101 119.8 . . ?
C102 C101 H101 119.8 . . ?
C103 C102 C101 121.3(3) . . ?
C103 C102 H102 119.4 . . ?
C101 C102 H102 119.4 . . ?
C104 C103 C102 118.8(3) . . ?
C104 C103 H103 120.6 . . ?
C102 C103 H103 120.6 . . ?
C103 C104 C105 120.2(4) . . ?
C103 C104 H104 119.9 . . ?
C105 C104 H104 119.9 . . ?
C100 C105 C104 122.9(3) . . ?
C100 C105 H105 118.6 . . ?
C104 C105 H105 118.6 . . ?

loop_
_geom_bond_atom_site_label_1
_geom_bond_atom_site_label_2
_geom_bond_distance
_geom_bond_site_symmetry_2
_geom_bond_publ_flag
P1 N1 1.690(4) . ?
P1 N2 1.789(4) 2 ?
P1 N2 1.834(4) . ?
Li1 N1 1.76(3) . ?
Li1 N2 1.97(2) 2 ?
Li1 N2 2.01(3) . ?
N1 B1 1.416(4) . ?
N1 C10 1.473(3) . ?
N2 B1 1.455(4) 2 ?
N2 C20 1.479(3) . ?
B1 N2 1.455(4) 2 ?
B1 C100 1.585(4) . ?
C10 C12 1.521(4) . ?
C10 C13 1.522(3) . ?
C10 C11 1.527(3) . ?
C11 H11A 0.9800 . ?
C11 H11B 0.9800 . ?
C11 H11C 0.9800 . ?
C12 H12A 0.9800 . ?
C12 H12B 0.9800 . ?
C12 H12C 0.9800 . ?
C13 H13A 0.9800 . ?
C13 H13B 0.9800 . ?
C13 H13C 0.9800 . ?
C20 C23 1.512(4) . ?
C20 C22 1.525(4) . ?
C20 C21 1.527(4) . ?
C21 H21A 0.9800 . ?
C21 H21B 0.9800 . ?
C21 H21C 0.9800 . ?
C22 H22A 0.9800 . ?
C22 H22B 0.9800 . ?
C22 H22C 0.9800 . ?
C23 H23A 0.9800 . ?
C23 H23B 0.9800 . ?
C23 H23C 0.9800 . ?
C100 C105 1.386(5) . ?
C100 C101 1.404(4) . ?
C101 C102 1.407(5) . ?
C101 H101 0.9500 . ?
C102 C103 1.375(6) . ?
C102 H102 0.9500 . ?
C103 C104 1.372(5) . ?
C103 H103 0.9500 . ?
C104 C105 1.389(5) . ?
C104 H104 0.9500 . ?
C105 H105 0.9500 . ?

loop_
_geom_torsion_atom_site_label_1
_geom_torsion_atom_site_label_2
_geom_torsion_atom_site_label_3
_geom_torsion_atom_site_label_4
_geom_torsion
_geom_torsion_site_symmetry_1
_geom_torsion_site_symmetry_2
_geom_torsion_site_symmetry_3
_geom_torsion_site_symmetry_4
_geom_torsion_publ_flag
N2 P1 N1 B1 -17.01(16) 2 . . . ?
N2 P1 N1 B1 -119.34(19) . . . . ?
P1 P1 N1 B1 -65.8(3) 2 . . . ?
Li1 P1 N1 B1 -64.7(6) 2 . . . ?
N2 P1 N1 C10 -170.3(2) 2 . . . ?
N2 P1 N1 C10 87.4(3) . . . . ?
B1 P1 N1 C10 -153.3(3) . . . . ?
P1 P1 N1 C10 140.9(2) 2 . . . ?
Li1 P1 N1 C10 142.0(7) 2 . . . ?
N2 P1 N1 Li1 -127(7) 2 . . . ?
N2 P1 N1 Li1 131(7) . . . . ?
B1 P1 N1 Li1 -109(7) . . . . ?
P1 P1 N1 Li1 -175(7) 2 . . . ?
Li1 P1 N1 Li1 -174(6) 2 . . . ?
N2 Li1 N1 B1 -21.7(5) 2 . . . ?
N2 Li1 N1 B1 -110.6(9) . . . . ?
P1 Li1 N1 B1 -65.7(6) 2 . . . ?
C23 Li1 N1 B1 -160(3) . . . . ?
C20 Li1 N1 B1 -131.2(12) . . . . ?
Li1 Li1 N1 B1 -64.7(12) 2 . . . ?
N2 Li1 N1 C10 -169.9(3) 2 . . . ?
N2 Li1 N1 C10 101.2(8) . . . . ?
B1 Li1 N1 C10 -148.2(7) . . . . ?
P1 Li1 N1 C10 146.1(4) 2 . . . ?
C23 Li1 N1 C10 52(3) . . . . ?
C20 Li1 N1 C10 80.6(13) . . . . ?
Li1 Li1 N1 C10 147.1(7) 2 . . . ?
N2 Li1 N1 P1 48(6) 2 . . . ?
N2 Li1 N1 P1 -41(6) . . . . ?
B1 Li1 N1 P1 70(7) . . . . ?
P1 Li1 N1 P1 4(6) 2 . . . ?
C23 Li1 N1 P1 -90(7) . . . . ?
C20 Li1 N1 P1 -61(6) . . . . ?
Li1 Li1 N1 P1 5(5) 2 . . . ?
N1 P1 N2 B1 26.9(3) . . . 2 ?
N2 P1 N2 B1 -61.4(3) 2 . . 2 ?
B1 P1 N2 B1 -19.3(4) . . . 2 ?
P1 P1 N2 B1 -65.3(2) 2 . . 2 ?
Li1 P1 N2 B1 -68.7(9) 2 . . 2 ?
N1 P1 N2 C20 -141.28(18) . . . . ?
N2 P1 N2 C20 130.41(18) 2 . . . ?
B1 P1 N2 C20 172.5(2) . . . . ?
P1 P1 N2 C20 126.5(2) 2 . . . ?
Li1 P1 N2 C20 123.1(8) 2 . . . ?
N1 P1 N2 P1 92.3(2) . . . 2 ?
N2 P1 N2 P1 3.9(3) 2 . . 2 ?
B1 P1 N2 P1 46.1(3) . . . 2 ?
Li1 P1 N2 P1 -3.4(9) 2 . . 2 ?
N1 P1 N2 Li1 95.6(8) . . . 2 ?
N2 P1 N2 Li1 7.3(7) 2 . . 2 ?
B1 P1 N2 Li1 49.4(7) . . . 2 ?
P1 P1 N2 Li1 3.4(9) 2 . . 2 ?
N1 P1 N2 Li1 -117(8) . . . . ?
N2 P1 N2 Li1 155(8) 2 . . . ?
B1 P1 N2 Li1 -163(8) . . . . ?
P1 P1 N2 Li1 151(8) 2 . . . ?
Li1 P1 N2 Li1 148(9) 2 . . . ?
N1 Li1 N2 B1 15.2(16) . . . 2 ?
N2 Li1 N2 B1 -61.5(13) 2 . . 2 ?
B1 Li1 N2 B1 -25.4(17) . . . 2 ?
P1 Li1 N2 B1 -68.0(8) 2 . . 2 ?
C23 Li1 N2 B1 176.4(4) . . . 2 ?
C20 Li1 N2 B1 164.3(8) . . . 2 ?
Li1 Li1 N2 B1 -71.6(6) 2 . . 2 ?
N1 Li1 N2 C20 -149.1(9) . . . . ?
N2 Li1 N2 C20 134.2(7) 2 . . . ?
B1 Li1 N2 C20 170.3(10) . . . . ?
P1 Li1 N2 C20 127.8(2) 2 . . . ?
C23 Li1 N2 C20 12.1(5) . . . . ?
Li1 Li1 N2 C20 124.1(9) 2 . . . ?
N1 Li1 N2 P1 83.1(9) . . . 2 ?
N2 Li1 N2 P1 6.5(6) 2 . . 2 ?
B1 Li1 N2 P1 42.6(9) . . . 2 ?
C23 Li1 N2 P1 -115.7(5) . . . 2 ?
C20 Li1 N2 P1 -127.8(2) . . . 2 ?
Li1 Li1 N2 P1 -3.7(10) 2 . . 2 ?
N1 Li1 N2 P1 55(7) . . . . ?
N2 Li1 N2 P1 -22(7) 2 . . . ?
B1 Li1 N2 P1 14(7) . . . . ?
P1 Li1 N2 P1 -28(8) 2 . . . ?
C23 Li1 N2 P1 -144(8) . . . . ?
C20 Li1 N2 P1 -156(8) . . . . ?
Li1 Li1 N2 P1 -32(9) 2 . . . ?
N1 Li1 N2 Li1 86.8(15) . . . 2 ?
N2 Li1 N2 Li1 10.1(16) 2 . . 2 ?
B1 Li1 N2 Li1 46.2(18) . . . 2 ?
P1 Li1 N2 Li1 3.7(10) 2 . . 2 ?
C23 Li1 N2 Li1 -112.0(6) . . . 2 ?
C20 Li1 N2 Li1 -124.1(9) . . . 2 ?
C10 N1 B1 N2 177.3(2) . . . 2 ?
P1 N1 B1 N2 22.03(19) . . . 2 ?
Li1 N1 B1 N2 30.8(7) . . . 2 ?
C10 N1 B1 C100 1.0(4) . . . . ?
P1 N1 B1 C100 -154.3(3) . . . . ?
Li1 N1 B1 C100 -145.6(7) . . . . ?
C10 N1 B1 P1 155.3(3) . . . . ?
Li1 N1 B1 P1 8.7(7) . . . . ?
C10 N1 B1 Li1 146.5(7) . . . . ?
P1 N1 B1 Li1 -8.7(7) . . . . ?
N2 P1 B1 N1 155.0(2) 2 . . . ?
N2 P1 B1 N1 83.6(3) . . . . ?
P1 P1 B1 N1 117.76(18) 2 . . . ?
Li1 P1 B1 N1 120.1(7) 2 . . . ?
N2 P1 B1 N2 -71.4(2) . . . 2 ?
P1 P1 B1 N2 -37.21(15) 2 . . 2 ?
Li1 P1 B1 N2 -34.8(7) 2 . . 2 ?
N2 P1 B1 C100 -110.3(6) 2 . . . ?
N2 P1 B1 C100 178.3(5) . . . . ?
P1 P1 B1 C100 -147.5(6) 2 . . . ?
Li1 P1 B1 C100 -145.1(8) 2 . . . ?
N1 P1 B1 Li1 81(7) . . . . ?
N2 P1 B1 Li1 -124(7) 2 . . . ?
N2 P1 B1 Li1 165(7) . . . . ?
P1 P1 B1 Li1 -161(7) 2 . . . ?
Li1 P1 B1 Li1 -158(7) 2 . . . ?
N2 Li1 B1 N1 146.4(7) 2 . . . ?
N2 Li1 B1 N1 81.4(12) . . . . ?
P1 Li1 B1 N1 110.9(8) 2 . . . ?
C23 Li1 B1 N1 158(4) . . . . ?
C20 Li1 B1 N1 90(2) . . . . ?
Li1 Li1 B1 N1 113.2(9) 2 . . . ?
N1 Li1 B1 N2 -146.4(7) . . . 2 ?
N2 Li1 B1 N2 -65.1(10) . . . 2 ?
P1 Li1 B1 N2 -35.5(3) 2 . . 2 ?
C23 Li1 B1 N2 11(3) . . . 2 ?
C20 Li1 B1 N2 -56.3(18) . . . 2 ?
Li1 Li1 B1 N2 -33.2(5) 2 . . 2 ?
N1 Li1 B1 C100 96.8(15) . . . . ?
N2 Li1 B1 C100 -116.8(13) 2 . . . ?
N2 Li1 B1 C100 178.1(5) . . . . ?
P1 Li1 B1 C100 -152.4(10) 2 . . . ?
C23 Li1 B1 C100 -106(3) . . . . ?
C20 Li1 B1 C100 -173.1(7) . . . . ?
Li1 Li1 B1 C100 -150.0(14) 2 . . . ?
N1 Li1 B1 P1 -93(7) . . . . ?
N2 Li1 B1 P1 53(7) 2 . . . ?
N2 Li1 B1 P1 -12(6) . . . . ?
P1 Li1 B1 P1 18(6) 2 . . . ?
C23 Li1 B1 P1 64(6) . . . . ?
C20 Li1 B1 P1 -3(5) . . . . ?
Li1 Li1 B1 P1 20(7) 2 . . . ?
B1 N1 C10 C12 41.7(3) . . . . ?
P1 N1 C10 C12 -176.1(2) . . . . ?
Li1 N1 C10 C12 175.5(11) . . . . ?
B1 N1 C10 C13 160.2(3) . . . . ?
P1 N1 C10 C13 -57.6(3) . . . . ?
Li1 N1 C10 C13 -66.0(11) . . . . ?
B1 N1 C10 C11 -80.3(3) . . . . ?
P1 N1 C10 C11 61.9(3) . . . . ?
Li1 N1 C10 C11 53.5(11) . . . . ?
B1 N2 C20 C23 175.0(3) 2 . . . ?
P1 N2 C20 C23 68.1(3) 2 . . . ?
P1 N2 C20 C23 -17.0(3) . . . . ?
Li1 N2 C20 C23 74.2(10) 2 . . . ?
Li1 N2 C20 C23 -19.9(8) . . . . ?
B1 N2 C20 C22 57.1(3) 2 . . . ?
P1 N2 C20 C22 -49.8(3) 2 . . . ?
P1 N2 C20 C22 -134.9(2) . . . . ?
Li1 N2 C20 C22 -43.7(10) 2 . . . ?
Li1 N2 C20 C22 -137.8(8) . . . . ?
B1 N2 C20 C21 -63.5(3) 2 . . . ?
P1 N2 C20 C21 -170.4(2) 2 . . . ?
P1 N2 C20 C21 104.4(2) . . . . ?
Li1 N2 C20 C21 -164.4(9) 2 . . . ?
Li1 N2 C20 C21 101.6(8) . . . . ?
B1 N2 C20 Li1 -165.1(8) 2 . . . ?
P1 N2 C20 Li1 88.0(8) 2 . . . ?
P1 N2 C20 Li1 2.9(9) . . . . ?
Li1 N2 C20 Li1 94.1(13) 2 . . . ?
N1 Li1 C20 N2 39.8(9) . . . . ?
N2 Li1 C20 N2 -51.3(7) 2 . . . ?
B1 Li1 C20 N2 -15.3(16) . . . . ?
P1 Li1 C20 N2 -36.9(3) 2 . . . ?
C23 Li1 C20 N2 -159.9(8) . . . . ?
Li1 Li1 C20 N2 -39.7(7) 2 . . . ?
N1 Li1 C20 C23 -160.3(15) . . . . ?
N2 Li1 C20 C23 108.6(13) 2 . . . ?
N2 Li1 C20 C23 159.9(8) . . . . ?
B1 Li1 C20 C23 145(2) . . . . ?
P1 Li1 C20 C23 122.9(7) 2 . . . ?
Li1 Li1 C20 C23 120.2(6) 2 . . . ?
N1 Li1 C20 C22 109.4(14) . . . . ?
N2 Li1 C20 C22 18.3(16) 2 . . . ?
N2 Li1 C20 C22 69.6(10) . . . . ?
B1 Li1 C20 C22 54(3) . . . . ?
P1 Li1 C20 C22 32.7(11) 2 . . . ?
C23 Li1 C20 C22 -90.3(6) . . . . ?
Li1 Li1 C20 C22 29.9(7) 2 . . . ?
N1 Li1 C20 C21 -57.6(13) . . . . ?
N2 Li1 C20 C21 -148.7(9) 2 . . . ?
N2 Li1 C20 C21 -97.4(5) . . . . ?
B1 Li1 C20 C21 -113(2) . . . . ?
P1 Li1 C20 C21 -134.3(4) 2 . . . ?
C23 Li1 C20 C21 102.7(4) . . . . ?
Li1 Li1 C20 C21 -137.1(6) 2 . . . ?
N2 C20 C23 Li1 15.7(6) . . . . ?
C22 C20 C23 Li1 135.0(6) . . . . ?
C21 C20 C23 Li1 -106.0(6) . . . . ?
N1 Li1 C23 C20 44(3) . . . . ?
N2 Li1 C23 C20 -88.4(11) 2 . . . ?
N2 Li1 C23 C20 -11.8(5) . . . . ?
B1 Li1 C23 C20 -97(3) . . . . ?
P1 Li1 C23 C20 -51.6(6) 2 . . . ?
Li1 Li1 C23 C20 -53.5(9) 2 . . . ?
N1 B1 C100 C105 -101.9(3) . . . . ?
N2 B1 C100 C105 82.5(4) 2 . . . ?
P1 B1 C100 C105 178.5(5) . . . . ?
Li1 B1 C100 C105 -178.0(16) . . . . ?
N1 B1 C100 C101 74.9(3) . . . . ?
N2 B1 C100 C101 -100.8(3) 2 . . . ?
P1 B1 C100 C101 -4.8(7) . . . . ?
Li1 B1 C100 C101 -1.3(17) . . . . ?
C105 C100 C101 C102 0.1(4) . . . . ?
B1 C100 C101 C102 -176.8(3) . . . . ?
C100 C101 C102 C103 1.0(5) . . . . ?
C101 C102 C103 C104 -1.2(5) . . . . ?
C102 C103 C104 C105 0.3(5) . . . . ?
C101 C100 C105 C104 -1.0(4) . . . . ?
B1 C100 C105 C104 175.8(3) . . . . ?
C103 C104 C105 C100 0.8(5) . . . . ?
